data_4087216
loop_
_publ_author_name
'Streubel, Rainer'
'Schmer, Alexander'
'Kyri, Andreas W.'
'Schnakenburg, Gregor'

_publ_section_title
;
 1,1&#x2032;-Bifunctional Aminophosphane Complexes via N--H Bond
 Insertions of a Li/Cl Phosphinidenoid Complex and First Studies on N/P
 Mono Functionalizations
;
_journal_name_full Organometallics
_journal_paper_doi 10.1021/acs.organomet.7b00073
_journal_year 2017
_chemical_formula_moiety 'C24 H16 Cl O5 P W'
_chemical_formula_sum 'C24 H16 Cl O5 P W'
_chemical_formula_weight 634.64
_chemical_name_systematic AKY-602
_space_group_crystal_system triclinic
_space_group_IT_number 2
_space_group_name_Hall '-P 1'
_space_group_name_H-M_alt 'P -1'
_symmetry_space_group_name_Hall '-P 1'
_symmetry_space_group_name_H-M 'P -1'
_atom_sites_solution_hydrogens mixed
_atom_sites_solution_primary dual
_audit_creation_date 2017-01-26
_audit_creation_method
;
Olex2 1.2
(compiled 2017.01.04 svn.r3372 for OlexSys, GUI svn.r5292)
;
_cell_angle_alpha 90.087(2)
_cell_angle_beta 97.4090(10)
_cell_angle_gamma 94.4660(10)
_cell_formula_units_Z 2
_cell_length_a 9.6127(4)
_cell_length_b 10.5143(4)
_cell_length_c 11.6185(5)
_cell_measurement_reflns_used 9825
_cell_measurement_temperature 123(2)
_cell_measurement_theta_max 30.540
_cell_measurement_theta_min 2.596
_cell_volume 1160.87(8)
_computing_cell_refinement 'HKL Scalepack (Otwinowski & Minor 1997)'
_computing_data_collection 'HKL Denzo and Scalepack (Otwinowski & Minor 1997)'
_computing_data_reduction 'HKL Denzo and Scalepack (Otwinowski & Minor 1997)'
_computing_molecular_graphics 'DIAMOND (Brandenburg, 1999)'
_computing_publication_material 'SHELXL97 (Sheldrick, 1997)'
_computing_structure_refinement 'SHELXL-97 (Sheldrick, 1997)'
_computing_structure_solution 'SHELXS-97 (Sheldrick, 1990)'
_diffrn_ambient_temperature 123(2)
_diffrn_detector_area_resol_mean 9
_diffrn_measured_fraction_theta_full 0.997
_diffrn_measured_fraction_theta_max 0.994
_diffrn_measurement_device '95mm CCD camera on \k-goniostat'
_diffrn_measurement_device_type 'Nonius KappaCCD'
_diffrn_measurement_method '\f and \w scans'
_diffrn_radiation_monochromator 'horizonally mounted graphite crystal'
_diffrn_radiation_type MoK\a
_diffrn_radiation_wavelength 0.71073
_diffrn_reflns_av_R_equivalents 0.0304
_diffrn_reflns_av_unetI/netI 0.0310
_diffrn_reflns_Laue_measured_fraction_full 0.997
_diffrn_reflns_Laue_measured_fraction_max 0.994
_diffrn_reflns_limit_h_max 12
_diffrn_reflns_limit_h_min -12
_diffrn_reflns_limit_k_max 13
_diffrn_reflns_limit_k_min -13
_diffrn_reflns_limit_l_max 15
_diffrn_reflns_limit_l_min -15
_diffrn_reflns_number 23110
_diffrn_reflns_point_group_measured_fraction_full 0.997
_diffrn_reflns_point_group_measured_fraction_max 0.994
_diffrn_reflns_theta_full 25.242
_diffrn_reflns_theta_max 27.996
_diffrn_reflns_theta_min 2.778
_diffrn_source 'sealed tube'
_diffrn_standards_number 0
_exptl_absorpt_coefficient_mu 5.192
_exptl_absorpt_correction_T_max 0.6478
_exptl_absorpt_correction_T_min 0.3907
_exptl_absorpt_correction_type multi-scan
_exptl_absorpt_process_details
'SADABS-2014/5 (Bruker,2014/5) was used for absorption correction. wR2(int) was 0.0889 before and 0.0502 after correction. The Ratio of minimum to maximum transmission is 0.6031. The \l/2 correction factor is Not present.'
_exptl_crystal_colour 'clear colourless'
_exptl_crystal_colour_lustre clear
_exptl_crystal_colour_primary colourless
_exptl_crystal_density_diffrn 1.816
_exptl_crystal_description plate
_exptl_crystal_F_000 612
_exptl_crystal_size_max 0.6
_exptl_crystal_size_mid 0.6
_exptl_crystal_size_min 0.12
_refine_diff_density_max 1.970
_refine_diff_density_min -1.648
_refine_diff_density_rms 0.164
_refine_ls_extinction_method none
_refine_ls_goodness_of_fit_ref 1.048
_refine_ls_hydrogen_treatment mixed
_refine_ls_matrix_type full
_refine_ls_number_parameters 293
_refine_ls_number_reflns 5574
_refine_ls_number_restraints 1
_refine_ls_restrained_S_all 1.048
_refine_ls_R_factor_all 0.0294
_refine_ls_R_factor_gt 0.0259
_refine_ls_shift/su_max 0.003
_refine_ls_shift/su_mean 0.000
_refine_ls_structure_factor_coef Fsqd
_refine_ls_weighting_details
;
 w=1/[\s^2^(Fo^2^)+(0.0488P)^2^+0.5127P]
 where P=(Fo^2^+2Fc^2^)/3
;
_refine_ls_weighting_scheme calc
_refine_ls_wR_factor_gt 0.0692
_refine_ls_wR_factor_ref 0.0714
_reflns_Friedel_coverage 0.000
_reflns_number_gt 5171
_reflns_number_total 5574
_reflns_threshold_expression 'I > 2\s(I)'
_cod_data_source_file om7b00073_si_002.cif
_cod_data_source_block 4926f
_cod_database_code 4087216
_shelxl_version_number 2013-2
_shelx_space_group_comment
;
The symmetry employed for this shelxl refinement is uniquely defined
by the following loop, which should always be used as a source of
symmetry information in preference to the above space-group names.
They are only intended as comments.
;
_shelx_estimated_absorpt_t_max 0.575
_shelx_estimated_absorpt_t_min 0.147
_olex2_refinement_description
;
1. Fixed Uiso
 At 1.2 times of:
  All C(H) groups
2. Restrained distances
 P-H
 1.5 with sigma of 0.02
3.a Aromatic/amide H refined with riding coordinates:
 C3(H3), C4(H4), C5(H5), C6(H6), C7(H7), C9(H9), C10(H10), C11(H11), C12(H12),
 C13(H13), C15(H15), C16(H16), C17(H17), C18(H18), C19(H19)
;
_olex2_submission_special_instructions 'No special instructions were received'

loop_
_space_group_symop_operation_xyz
'x, y, z'
'-x, -y, -z'

loop_
_atom_site_label
_atom_site_type_symbol
_atom_site_fract_x
_atom_site_fract_y
_atom_site_fract_z
_atom_site_U_iso_or_equiv
_atom_site_adp_type
_atom_site_occupancy
_atom_site_site_symmetry_order
_atom_site_calc_flag
_atom_site_refinement_flags_posn
W W 0.73767(2) 0.56735(2) 0.88080(2) 0.01379(6) Uani 1 1 d .
Cl Cl 0.94000(8) 0.66424(9) 0.64341(8) 0.02238(18) Uani 1 1 d .
P P 0.73444(8) 0.64180(8) 0.67760(7) 0.01220(16) Uani 1 1 d D
O1 O 0.7572(3) 0.4466(3) 1.1300(2) 0.0377(8) Uani 1 1 d .
O2 O 1.0032(3) 0.7650(3) 0.9543(3) 0.0379(7) Uani 1 1 d .
O3 O 0.5352(4) 0.7663(3) 0.9629(3) 0.0362(7) Uani 1 1 d .
O4 O 0.4765(3) 0.3681(3) 0.8003(3) 0.0296(6) Uani 1 1 d .
O5 O 0.9475(3) 0.3682(3) 0.8132(3) 0.0303(6) Uani 1 1 d .
C1 C 0.6499(3) 0.7864(3) 0.6070(3) 0.0123(6) Uani 1 1 d .
C2 C 0.7285(3) 0.8315(3) 0.5050(3) 0.0151(6) Uani 1 1 d .
C3 C 0.7798(3) 0.9572(3) 0.4948(3) 0.0195(7) Uani 1 1 d .
H3 H 0.7699 1.0176 0.5535 0.023 Uiso 1 1 calc R
C4 C 0.8463(4) 0.9965(4) 0.3986(3) 0.0279(8) Uani 1 1 d .
H4 H 0.8807 1.0831 0.3925 0.033 Uiso 1 1 calc R
C5 C 0.8616(4) 0.9096(4) 0.3132(3) 0.0310(9) Uani 1 1 d .
H5 H 0.9076 0.9361 0.2487 0.037 Uiso 1 1 calc R
C6 C 0.8096(4) 0.7828(4) 0.3213(3) 0.0257(8) Uani 1 1 d .
H6 H 0.8195 0.7228 0.2623 0.031 Uiso 1 1 calc R
C7 C 0.7433(4) 0.7450(4) 0.4166(3) 0.0203(7) Uani 1 1 d .
H7 H 0.7073 0.6587 0.4218 0.024 Uiso 1 1 calc R
C8 C 0.4969(3) 0.7387(3) 0.5616(3) 0.0138(6) Uani 1 1 d .
C9 C 0.4349(3) 0.7718(3) 0.4517(3) 0.0165(6) Uani 1 1 d .
H9 H 0.4890 0.8210 0.4023 0.020 Uiso 1 1 calc R
C10 C 0.2946(3) 0.7335(3) 0.4133(3) 0.0185(7) Uani 1 1 d .
H10 H 0.2537 0.7580 0.3386 0.022 Uiso 1 1 calc R
C11 C 0.2138(3) 0.6601(3) 0.4826(3) 0.0176(6) Uani 1 1 d .
H11 H 0.1187 0.6330 0.4554 0.021 Uiso 1 1 calc R
C12 C 0.2737(3) 0.6265(3) 0.5928(3) 0.0201(7) Uani 1 1 d .
H12 H 0.2194 0.5763 0.6413 0.024 Uiso 1 1 calc R
C13 C 0.4136(3) 0.6665(3) 0.6318(3) 0.0167(6) Uani 1 1 d .
H13 H 0.4531 0.6443 0.7076 0.020 Uiso 1 1 calc R
C14 C 0.6567(3) 0.8891(3) 0.7015(3) 0.0144(6) Uani 1 1 d .
C15 C 0.7861(4) 0.9279(3) 0.7664(3) 0.0190(7) Uani 1 1 d .
H15 H 0.8686 0.8906 0.7505 0.023 Uiso 1 1 calc R
C16 C 0.7962(4) 1.0202(4) 0.8540(3) 0.0245(7) Uani 1 1 d .
H16 H 0.8848 1.0452 0.8973 0.029 Uiso 1 1 calc R
C17 C 0.6758(4) 1.0758(4) 0.8779(3) 0.0262(8) Uani 1 1 d .
H17 H 0.6818 1.1384 0.9377 0.031 Uiso 1 1 calc R
C18 C 0.5475(4) 1.0388(3) 0.8136(3) 0.0235(7) Uani 1 1 d .
H18 H 0.4653 1.0768 0.8294 0.028 Uiso 1 1 calc R
C19 C 0.5373(4) 0.9469(3) 0.7263(3) 0.0186(7) Uani 1 1 d .
H19 H 0.4484 0.9229 0.6829 0.022 Uiso 1 1 calc R
C20 C 0.7509(4) 0.4915(4) 1.0405(3) 0.0240(7) Uani 1 1 d .
C21 C 0.9074(4) 0.6940(4) 0.9286(3) 0.0233(7) Uani 1 1 d .
C22 C 0.6069(4) 0.6981(4) 0.9309(3) 0.0211(7) Uani 1 1 d .
C23 C 0.5701(4) 0.4408(3) 0.8295(3) 0.0183(7) Uani 1 1 d .
C24 C 0.8712(4) 0.4385(4) 0.8364(3) 0.0192(7) Uani 1 1 d .
H H 0.682(3) 0.545(3) 0.586(2) 0.012(9) Uiso 1 1 d D

loop_
_atom_site_aniso_label
_atom_site_aniso_U_11
_atom_site_aniso_U_22
_atom_site_aniso_U_33
_atom_site_aniso_U_23
_atom_site_aniso_U_13
_atom_site_aniso_U_12
W 0.01357(8) 0.01615(8) 0.01161(8) 0.00097(5) 0.00066(5) 0.00256(5)
Cl 0.0125(3) 0.0295(4) 0.0270(4) 0.0050(3) 0.0077(3) 0.0049(3)
P 0.0104(3) 0.0149(4) 0.0120(4) 0.0005(3) 0.0029(3) 0.0027(3)
O1 0.0452(19) 0.047(2) 0.0212(15) 0.0119(14) 0.0044(14) 0.0073(16)
O2 0.0331(16) 0.0361(17) 0.0376(18) 0.0039(14) -0.0128(13) -0.0118(13)
O3 0.0494(18) 0.0347(16) 0.0315(16) 0.0057(13) 0.0213(14) 0.0201(14)
O4 0.0267(14) 0.0308(15) 0.0294(15) -0.0011(12) 0.0027(12) -0.0091(12)
O5 0.0269(14) 0.0370(16) 0.0279(15) -0.0043(12) -0.0015(11) 0.0161(12)
C1 0.0126(13) 0.0127(14) 0.0120(14) 0.0005(11) 0.0032(11) 0.0016(11)
C2 0.0115(13) 0.0196(16) 0.0147(15) 0.0028(12) 0.0029(11) 0.0018(12)
C3 0.0167(15) 0.0208(17) 0.0207(17) 0.0046(13) 0.0029(13) -0.0012(13)
C4 0.0219(17) 0.033(2) 0.0271(19) 0.0101(16) 0.0042(15) -0.0089(15)
C5 0.0197(17) 0.052(3) 0.0217(18) 0.0073(17) 0.0084(14) -0.0066(16)
C6 0.0198(17) 0.039(2) 0.0189(17) -0.0033(16) 0.0084(14) 0.0002(15)
C7 0.0212(16) 0.0237(18) 0.0168(16) -0.0007(13) 0.0061(13) 0.0003(13)
C8 0.0118(13) 0.0155(15) 0.0148(15) -0.0002(12) 0.0035(11) 0.0033(11)
C9 0.0168(15) 0.0158(15) 0.0179(16) -0.0008(12) 0.0050(12) 0.0028(12)
C10 0.0165(15) 0.0245(17) 0.0139(15) -0.0003(13) -0.0024(12) 0.0045(13)
C11 0.0136(14) 0.0197(16) 0.0195(16) -0.0042(13) 0.0009(12) 0.0027(12)
C12 0.0152(15) 0.0263(18) 0.0209(17) 0.0045(14) 0.0085(13) 0.0043(13)
C13 0.0133(14) 0.0210(16) 0.0161(15) 0.0046(13) 0.0014(12) 0.0047(12)
C14 0.0189(15) 0.0134(15) 0.0118(14) 0.0016(12) 0.0043(12) 0.0025(12)
C15 0.0189(15) 0.0170(16) 0.0213(17) -0.0015(13) 0.0037(13) 0.0003(13)
C16 0.0305(19) 0.0191(17) 0.0224(18) -0.0032(14) -0.0009(15) 0.0007(14)
C17 0.038(2) 0.0207(18) 0.0212(18) -0.0031(14) 0.0081(16) 0.0029(15)
C18 0.0311(18) 0.0193(17) 0.0234(18) 0.0001(14) 0.0118(15) 0.0089(14)
C19 0.0184(15) 0.0201(17) 0.0183(16) 0.0031(13) 0.0049(13) 0.0042(13)
C20 0.0268(18) 0.0235(18) 0.0218(18) -0.0007(14) 0.0020(14) 0.0051(14)
C21 0.0257(18) 0.0238(18) 0.0194(18) 0.0015(14) -0.0022(14) 0.0036(15)
C22 0.0249(17) 0.0246(18) 0.0150(16) 0.0035(14) 0.0048(13) 0.0051(14)
C23 0.0218(16) 0.0211(17) 0.0137(15) 0.0021(13) 0.0063(13) 0.0059(14)
C24 0.0161(15) 0.0237(18) 0.0163(16) -0.0012(13) -0.0044(12) 0.0028(13)

loop_
_atom_type_symbol
_atom_type_description
_atom_type_scat_dispersion_real
_atom_type_scat_dispersion_imag
_atom_type_scat_source
C C 0.0033 0.0016 'International Tables Vol C Tables 4.2.6.8 and 6.1.1.4'
H H 0.0000 0.0000 'International Tables Vol C Tables 4.2.6.8 and 6.1.1.4'
O O 0.0106 0.0060 'International Tables Vol C Tables 4.2.6.8 and 6.1.1.4'
P P 0.1023 0.0942 'International Tables Vol C Tables 4.2.6.8 and 6.1.1.4'
Cl Cl 0.1484 0.1585 'International Tables Vol C Tables 4.2.6.8 and 6.1.1.4'
W W -0.8490 6.8722 'International Tables Vol C Tables 4.2.6.8 and 6.1.1.4'

loop_
_geom_angle_atom_site_label_1
_geom_angle_atom_site_label_2
_geom_angle_atom_site_label_3
_geom_angle
C20 W P 173.99(10)
C20 W C21 91.92(15)
C20 W C22 89.74(14)
C20 W C23 89.15(14)
C20 W C24 88.82(14)
C21 W P 89.01(10)
C21 W C22 89.67(15)
C21 W C24 89.16(15)
C22 W P 96.20(10)
C23 W P 89.84(9)
C23 W C21 178.65(12)
C23 W C22 91.15(14)
C23 W C24 90.04(14)
C24 W P 85.26(10)
C24 W C22 178.12(12)
W P H 115.6(13)
Cl P W 107.52(4)
Cl P H 97.6(13)
C1 P W 128.46(10)
C1 P Cl 104.25(10)
C1 P H 98.8(14)
C2 C1 P 109.3(2)
C8 C1 P 105.7(2)
C8 C1 C2 110.1(3)
C14 C1 P 107.2(2)
C14 C1 C2 112.5(3)
C14 C1 C8 111.8(2)
C3 C2 C1 122.1(3)
C3 C2 C7 118.3(3)
C7 C2 C1 119.5(3)
C2 C3 H3 119.6
C2 C3 C4 120.8(4)
C4 C3 H3 119.6
C3 C4 H4 120.0
C5 C4 C3 120.0(4)
C5 C4 H4 120.0
C4 C5 H5 119.9
C4 C5 C6 120.1(3)
C6 C5 H5 119.9
C5 C6 H6 120.3
C7 C6 C5 119.4(4)
C7 C6 H6 120.3
C2 C7 H7 119.3
C6 C7 C2 121.3(3)
C6 C7 H7 119.3
C9 C8 C1 121.0(3)
C9 C8 C13 117.9(3)
C13 C8 C1 121.0(3)
C8 C9 H9 119.6
C10 C9 C8 120.8(3)
C10 C9 H9 119.6
C9 C10 H10 119.6
C11 C10 C9 120.9(3)
C11 C10 H10 119.6
C10 C11 H11 120.4
C10 C11 C12 119.2(3)
C12 C11 H11 120.4
C11 C12 H12 120.0
C11 C12 C13 119.9(3)
C13 C12 H12 120.0
C8 C13 H13 119.3
C12 C13 C8 121.3(3)
C12 C13 H13 119.3
C15 C14 C1 119.6(3)
C15 C14 C19 118.0(3)
C19 C14 C1 122.4(3)
C14 C15 H15 119.4
C16 C15 C14 121.2(3)
C16 C15 H15 119.4
C15 C16 H16 120.1
C17 C16 C15 119.9(4)
C17 C16 H16 120.1
C16 C17 H17 120.3
C18 C17 C16 119.4(4)
C18 C17 H17 120.3
C17 C18 H18 119.6
C17 C18 C19 120.8(3)
C19 C18 H18 119.6
C14 C19 H19 119.7
C18 C19 C14 120.7(3)
C18 C19 H19 119.7
O1 C20 W 178.8(4)
O2 C21 W 179.3(4)
O3 C22 W 176.7(3)
O4 C23 W 179.2(3)
O5 C24 W 178.6(3)

loop_
_geom_bond_atom_site_label_1
_geom_bond_atom_site_label_2
_geom_bond_distance
W P 2.4856(8)
W C20 2.013(4)
W C21 2.042(4)
W C22 2.065(4)
W C23 2.034(4)
W C24 2.047(4)
Cl P 2.0611(10)
P C1 1.916(3)
P H 1.484(18)
O1 C20 1.140(4)
O2 C21 1.147(5)
O3 C22 1.126(5)
O4 C23 1.150(5)
O5 C24 1.136(5)
C1 C2 1.541(4)
C1 C8 1.541(4)
C1 C14 1.531(4)
C2 C3 1.385(5)
C2 C7 1.399(5)
C3 H3 0.9500
C3 C4 1.404(5)
C4 H4 0.9500
C4 C5 1.377(6)
C5 H5 0.9500
C5 C6 1.394(6)
C6 H6 0.9500
C6 C7 1.391(5)
C7 H7 0.9500
C8 C9 1.395(5)
C8 C13 1.400(4)
C9 H9 0.9500
C9 C10 1.393(5)
C10 H10 0.9500
C10 C11 1.384(5)
C11 H11 0.9500
C11 C12 1.392(5)
C12 H12 0.9500
C12 C13 1.394(5)
C13 H13 0.9500
C14 C15 1.400(5)
C14 C19 1.401(4)
C15 H15 0.9500
C15 C16 1.395(5)
C16 H16 0.9500
C16 C17 1.394(6)
C17 H17 0.9500
C17 C18 1.385(6)
C18 H18 0.9500
C18 C19 1.389(5)
C19 H19 0.9500
